data_7109560
loop_
_publ_author_name
'Masatoshi Ishida'
'Pyosang Kim'
'Jiyoung Choi'
'Juyoung Yoon'
'Dongho Kim'
'Jonathan L. Sessler'

_publ_section_title
;
 Benzimidazole-embedded N-fused aza-indacenes: synthesis and
 deprotonation-assisted optical detection of carbon dioxide
;
_journal_name_full Chem.Commun.
_journal_page_first 6950
_journal_paper_doi 10.1039/c3cc43938k
_journal_volume 49
_journal_year 2013
_chemical_formula_moiety 'C24 H12 Cl2 F3 N3'
_chemical_formula_sum 'C24 H12 Cl2 F3 N3'
_chemical_formula_weight 470.28
_space_group_IT_number 14
_symmetry_cell_setting monoclinic
_symmetry_Int_Tables_number 14
_symmetry_space_group_name_Hall '-P 2ybc'
_symmetry_space_group_name_H-M 'P 1 21/c 1'
_atom_sites_solution_hydrogens geom
_atom_sites_solution_primary direct
_atom_sites_solution_secondary difmap
_cell_angle_alpha 90.0000
_cell_angle_beta 91.640(9)
_cell_angle_gamma 90.0000
_cell_formula_units_Z 4
_cell_length_a 8.1864(12)
_cell_length_b 10.575(2)
_cell_length_c 22.441(4)
_cell_measurement_reflns_used 29425
_cell_measurement_temperature 133
_cell_measurement_theta_max 27.46
_cell_measurement_theta_min 3.04
_cell_volume 1941.9(6)
_computing_cell_refinement 'RAPID AUTO'
_computing_data_collection 'RAPID AUTO (Rigaku, ????)'
_computing_data_reduction 'RAPID AUTO'
_computing_molecular_graphics 'CrystalStructure 4.0'
_computing_publication_material 'CrystalStructure 4.0 (Rigaku, 2010)'
_computing_structure_refinement 'SHELXL97 (Sheldrick, 2008)'
_computing_structure_solution SIR97
_diffrn_ambient_temperature 133
_diffrn_measured_fraction_theta_full 0.997
_diffrn_measured_fraction_theta_max 0.997
_diffrn_radiation_type 'Mo K\a'
_diffrn_radiation_wavelength 0.71075
_diffrn_reflns_av_R_equivalents 0.0260
_diffrn_reflns_limit_h_max 9
_diffrn_reflns_limit_h_min -10
_diffrn_reflns_limit_k_max 13
_diffrn_reflns_limit_k_min -13
_diffrn_reflns_limit_l_max 29
_diffrn_reflns_limit_l_min -29
_diffrn_reflns_number 31123
_diffrn_reflns_theta_full 27.46
_diffrn_reflns_theta_max 27.46
_diffrn_standards_number 0
_exptl_absorpt_coefficient_mu 0.381
_exptl_absorpt_correction_T_max 0.981
_exptl_absorpt_correction_T_min 0.862
_exptl_absorpt_correction_type multi-scan
_exptl_absorpt_process_details 'ABSCOR (Rigaku, 1995)'
_exptl_crystal_colour yellow
_exptl_crystal_density_diffrn 1.608
_exptl_crystal_density_method 'not measured'
_exptl_crystal_description prism
_exptl_crystal_F_000 952.00
_exptl_crystal_size_max 0.220
_exptl_crystal_size_mid 0.090
_exptl_crystal_size_min 0.050
_refine_diff_density_max 0.390
_refine_diff_density_min -0.250
_refine_ls_extinction_method none
_refine_ls_goodness_of_fit_ref 1.036
_refine_ls_hydrogen_treatment mixed
_refine_ls_number_parameters 293
_refine_ls_number_reflns 4445
_refine_ls_number_restraints 0
_refine_ls_R_factor_gt 0.0338
_refine_ls_shift/su_max 0.001
_refine_ls_structure_factor_coef Fsqd
_refine_ls_weighting_details 'w = 1/[\s^2^(Fo^2^)+(0.0367P)^2^+1.3339P] where P=(Fo^2^+2Fc^2^)/3'
_refine_ls_weighting_scheme calc
_refine_ls_wR_factor_ref 0.0819
_reflns_number_gt 3973
_reflns_number_total 4445
_reflns_threshold_expression F^2^>2.0\s(F^2^)
_cod_data_source_file c3cc43938k.txt
_cod_data_source_block ishida
_cod_original_cell_volume 1942.0(6)
_cod_database_code 7109560

loop_
_symmetry_equiv_pos_site_id
_symmetry_equiv_pos_as_xyz
1 +X,+Y,+Z
2 -X,1/2+Y,1/2-Z
3 -X,-Y,-Z
4 +X,1/2-Y,1/2+Z

loop_
_atom_site_label
_atom_site_type_symbol
_atom_site_fract_x
_atom_site_fract_y
_atom_site_fract_z
_atom_site_U_iso_or_equiv
_atom_site_adp_type
_atom_site_occupancy
_atom_site_symmetry_multiplicity
_atom_site_calc_flag
_atom_site_refinement_flags
Cl1 Cl 0.24896(5) -0.38012(4) 0.502994(16) 0.02790(10) Uani 1.0 4 d .
Cl2 Cl 0.56215(5) -0.28271(4) 0.437168(15) 0.02499(10) Uani 1.0 4 d .
F1 F 0.92081(10) -0.07981(8) 0.57957(4) 0.02122(18) Uani 1.0 4 d .
F2 F 0.87683(12) 0.07839(9) 0.52016(4) 0.0270(2) Uani 1.0 4 d .
F3 F 1.05327(11) 0.09251(9) 0.59294(4) 0.0293(3) Uani 1.0 4 d .
N1 N 0.40183(14) -0.04870(11) 0.66508(5) 0.0172(3) Uani 1.0 4 d .
N2 N 0.63452(14) 0.01975(11) 0.62129(5) 0.0158(3) Uani 1.0 4 d .
N3 N 0.73466(15) 0.30582(12) 0.73964(5) 0.0173(3) Uani 1.0 4 d .
C1 C 0.32651(17) -0.21086(14) 0.58864(6) 0.0186(3) Uani 1.0 4 d .
C2 C 0.37078(18) -0.26270(14) 0.53489(6) 0.0198(3) Uani 1.0 4 d .
C3 C 0.50960(18) -0.21935(14) 0.50533(6) 0.0191(3) Uani 1.0 4 d .
C4 C 0.60817(17) -0.12432(14) 0.52898(6) 0.0186(3) Uani 1.0 4 d .
C5 C 0.56662(17) -0.07501(13) 0.58418(6) 0.0165(3) Uani 1.0 4 d .
C6 C 0.42534(17) -0.11525(13) 0.61333(6) 0.0170(3) Uani 1.0 4 d .
C7 C 0.52511(16) 0.03308(13) 0.66875(6) 0.0159(3) Uani 1.0 4 d .
C8 C 0.55205(16) 0.12798(13) 0.71230(6) 0.0160(3) Uani 1.0 4 d .
C9 C 0.44354(16) 0.13963(13) 0.76433(6) 0.0157(3) Uani 1.0 4 d .
C10 C 0.46104(17) 0.05659(14) 0.81235(6) 0.0182(3) Uani 1.0 4 d .
C11 C 0.36314(18) 0.06925(15) 0.86178(6) 0.0209(3) Uani 1.0 4 d .
C12 C 0.24707(18) 0.16448(15) 0.86344(6) 0.0209(3) Uani 1.0 4 d .
C13 C 0.22797(18) 0.24716(14) 0.81548(6) 0.0212(3) Uani 1.0 4 d .
C14 C 0.32557(17) 0.23512(14) 0.76616(6) 0.0191(3) Uani 1.0 4 d .
C15 C 0.68195(16) 0.20813(13) 0.70401(6) 0.0162(3) Uani 1.0 4 d .
C16 C 0.79626(16) 0.19283(14) 0.65599(6) 0.0166(3) Uani 1.0 4 d .
C17 C 0.77570(17) 0.09240(13) 0.61805(6) 0.0167(3) Uani 1.0 4 d .
C18 C 0.90631(17) 0.04670(14) 0.57742(6) 0.0193(3) Uani 1.0 4 d .
C19 C 0.91492(17) 0.29563(14) 0.66313(6) 0.0174(3) Uani 1.0 4 d .
C20 C 0.87089(17) 0.36147(14) 0.71510(6) 0.0173(3) Uani 1.0 4 d .
C21 C 0.95325(17) 0.46901(14) 0.73525(6) 0.0200(3) Uani 1.0 4 d .
C22 C 1.07840(18) 0.51413(15) 0.70065(7) 0.0223(3) Uani 1.0 4 d .
C23 C 1.11935(18) 0.45399(15) 0.64749(7) 0.0222(3) Uani 1.0 4 d .
C24 C 1.03951(17) 0.34558(15) 0.62837(6) 0.0203(3) Uani 1.0 4 d .
H1 H 0.2319 -0.2393 0.6082 0.0224 Uiso 1.0 4 calc R
H2 H 0.7002 -0.0940 0.5085 0.0223 Uiso 1.0 4 calc R
H3 H 0.5402 -0.0090 0.8114 0.0219 Uiso 1.0 4 calc R
H4 H 0.3760 0.0125 0.8944 0.0250 Uiso 1.0 4 calc R
H5 H 0.1807 0.1733 0.8972 0.0251 Uiso 1.0 4 calc R
H6 H 0.1479 0.3121 0.8165 0.0255 Uiso 1.0 4 calc R
H7 H 0.3121 0.2919 0.7336 0.0229 Uiso 1.0 4 calc R
H8 H 0.682(3) 0.340(2) 0.7677(10) 0.034(6) Uiso 1.0 4 d .
H9 H 0.9250 0.5099 0.7712 0.0240 Uiso 1.0 4 calc R
H10 H 1.1374 0.5872 0.7132 0.0267 Uiso 1.0 4 calc R
H11 H 1.2036 0.4884 0.6241 0.0267 Uiso 1.0 4 calc R
H12 H 1.0684 0.3055 0.5923 0.0244 Uiso 1.0 4 calc R

loop_
_atom_site_aniso_label
_atom_site_aniso_U_11
_atom_site_aniso_U_22
_atom_site_aniso_U_33
_atom_site_aniso_U_12
_atom_site_aniso_U_13
_atom_site_aniso_U_23
Cl1 0.0345(2) 0.0255(2) 0.02381(18) -0.00896(16) 0.00179(14) -0.00691(14)
Cl2 0.03105(19) 0.0265(2) 0.01755(16) 0.00074(15) 0.00352(13) -0.00683(13)
F1 0.0241(5) 0.0169(5) 0.0230(4) 0.0036(4) 0.0069(4) 0.0003(4)
F2 0.0378(5) 0.0265(5) 0.0175(4) 0.0080(4) 0.0121(4) 0.0045(4)
F3 0.0195(5) 0.0287(6) 0.0404(6) -0.0027(4) 0.0098(4) -0.0104(5)
N1 0.0201(6) 0.0166(6) 0.0149(6) -0.0005(5) 0.0025(5) -0.0002(5)
N2 0.0183(6) 0.0152(6) 0.0140(5) 0.0002(5) 0.0041(4) -0.0008(5)
N3 0.0190(6) 0.0163(6) 0.0167(6) 0.0003(5) 0.0034(5) -0.0017(5)
C1 0.0211(7) 0.0182(7) 0.0167(6) -0.0009(6) 0.0011(5) 0.0010(6)
C2 0.0243(7) 0.0162(7) 0.0186(7) -0.0010(6) -0.0018(6) -0.0010(6)
C3 0.0248(7) 0.0181(7) 0.0146(6) 0.0040(6) 0.0014(5) -0.0012(5)
C4 0.0220(7) 0.0184(7) 0.0154(6) 0.0019(6) 0.0031(5) 0.0002(5)
C5 0.0197(7) 0.0149(7) 0.0149(6) 0.0008(5) 0.0012(5) 0.0002(5)
C6 0.0205(7) 0.0163(7) 0.0143(6) 0.0017(6) 0.0016(5) 0.0019(5)
C7 0.0182(6) 0.0160(7) 0.0137(6) 0.0017(5) 0.0039(5) 0.0019(5)
C8 0.0183(7) 0.0155(7) 0.0143(6) 0.0024(5) 0.0029(5) 0.0015(5)
C9 0.0170(6) 0.0163(7) 0.0139(6) -0.0018(5) 0.0026(5) -0.0019(5)
C10 0.0186(7) 0.0175(7) 0.0185(7) 0.0017(6) 0.0013(5) 0.0005(6)
C11 0.0248(7) 0.0223(8) 0.0156(7) -0.0035(6) 0.0017(6) 0.0022(6)
C12 0.0217(7) 0.0244(8) 0.0169(7) -0.0039(6) 0.0060(6) -0.0051(6)
C13 0.0200(7) 0.0195(8) 0.0243(7) 0.0020(6) 0.0031(6) -0.0041(6)
C14 0.0226(7) 0.0175(7) 0.0173(7) -0.0003(6) 0.0016(5) 0.0009(5)
C15 0.0192(7) 0.0157(7) 0.0139(6) 0.0028(6) 0.0016(5) 0.0008(5)
C16 0.0175(7) 0.0175(7) 0.0149(6) 0.0005(5) 0.0024(5) 0.0014(5)
C17 0.0181(7) 0.0172(7) 0.0151(6) 0.0002(6) 0.0042(5) 0.0007(5)
C18 0.0213(7) 0.0178(7) 0.0190(7) 0.0003(6) 0.0064(5) 0.0000(6)
C19 0.0181(7) 0.0171(7) 0.0170(6) 0.0008(6) 0.0008(5) 0.0001(5)
C20 0.0177(7) 0.0176(7) 0.0166(6) 0.0020(6) -0.0000(5) 0.0017(5)
C21 0.0214(7) 0.0190(7) 0.0194(7) 0.0018(6) -0.0018(5) -0.0021(6)
C22 0.0214(7) 0.0190(7) 0.0262(7) -0.0029(6) -0.0037(6) 0.0002(6)
C23 0.0182(7) 0.0245(8) 0.0241(7) -0.0023(6) 0.0013(6) 0.0039(6)
C24 0.0195(7) 0.0225(8) 0.0191(7) -0.0009(6) 0.0031(6) 0.0000(6)

loop_
_atom_type_symbol
_atom_type_description
_atom_type_scat_dispersion_real
_atom_type_scat_dispersion_imag
_atom_type_scat_source
C C 0.003 0.002
;
International Tables for Crystallography
(1992, Vol. C, Tables 4.2.6.8 and 6.1.1.4)
;
H H 0.000 0.000
;
International Tables for Crystallography
(1992, Vol. C, Table 6.1.1.4)
;
N N 0.006 0.003
;
International Tables for Crystallography
(1992, Vol. C, Tables 4.2.6.8 and 6.1.1.4)
;
Cl Cl 0.148 0.159
;
International Tables for Crystallography
(1992, Vol. C, Tables 4.2.6.8 and 6.1.1.4)
;
F F 0.017 0.010
;
International Tables for Crystallography
(1992, Vol. C, Tables 4.2.6.8 and 6.1.1.4)
;

loop_
_geom_angle_atom_site_label_1
_geom_angle_atom_site_label_2
_geom_angle_atom_site_label_3
_geom_angle
_geom_angle_publ_flag
C6 N1 C7 105.11(12) yes
C5 N2 C7 105.54(11) yes
C5 N2 C17 132.60(12) yes
C7 N2 C17 121.85(12) yes
C15 N3 C20 109.36(12) yes
C2 C1 C6 117.96(13) yes
Cl1 C2 C1 118.81(12) yes
Cl1 C2 C3 120.05(11) yes
C1 C2 C3 121.12(14) yes
Cl2 C3 C2 120.87(11) yes
Cl2 C3 C4 117.49(11) yes
C2 C3 C4 121.64(13) yes
C3 C4 C5 117.21(13) yes
N2 C5 C4 133.59(13) yes
N2 C5 C6 104.81(12) yes
C4 C5 C6 121.53(13) yes
N1 C6 C1 127.62(13) yes
N1 C6 C5 111.92(12) yes
C1 C6 C5 120.45(13) yes
N1 C7 N2 112.54(12) yes
N1 C7 C8 127.41(13) yes
N2 C7 C8 120.02(12) yes
C7 C8 C9 120.99(12) yes
C7 C8 C15 116.71(13) yes
C9 C8 C15 122.30(13) yes
C8 C9 C10 120.16(13) yes
C8 C9 C14 120.63(12) yes
C10 C9 C14 119.19(13) yes
C9 C10 C11 120.40(14) yes
C10 C11 C12 120.11(14) yes
C11 C12 C13 119.84(13) yes
C12 C13 C14 120.26(14) yes
C9 C14 C13 120.19(13) yes
N3 C15 C8 128.15(13) yes
N3 C15 C16 108.52(12) yes
C8 C15 C16 123.15(13) yes
C15 C16 C17 118.45(13) yes
C15 C16 C19 105.96(12) yes
C17 C16 C19 135.56(13) yes
N2 C17 C16 118.92(13) yes
N2 C17 C18 117.39(12) yes
C16 C17 C18 123.32(13) yes
F1 C18 F2 107.22(11) yes
F1 C18 F3 105.91(11) yes
F1 C18 C17 111.20(12) yes
F2 C18 F3 107.17(12) yes
F2 C18 C17 112.85(12) yes
F3 C18 C17 112.11(12) yes
C16 C19 C20 105.78(12) yes
C16 C19 C24 135.13(13) yes
C20 C19 C24 118.63(14) yes
N3 C20 C19 110.18(13) yes
N3 C20 C21 127.22(13) yes
C19 C20 C21 122.56(13) yes
C20 C21 C22 117.26(13) yes
C21 C22 C23 121.25(14) yes
C22 C23 C24 121.23(14) yes
C19 C24 C23 118.95(14) yes
C15 N3 H8 126.4(14) no
C20 N3 H8 122.8(15) no
C2 C1 H1 121.016 no
C6 C1 H1 121.022 no
C3 C4 H2 121.392 no
C5 C4 H2 121.396 no
C9 C10 H3 119.797 no
C11 C10 H3 119.803 no
C10 C11 H4 119.940 no
C12 C11 H4 119.950 no
C11 C12 H5 120.075 no
C13 C12 H5 120.083 no
C12 C13 H6 119.868 no
C14 C13 H6 119.870 no
C9 C14 H7 119.912 no
C13 C14 H7 119.899 no
C20 C21 H9 121.368 no
C22 C21 H9 121.376 no
C21 C22 H10 119.380 no
C23 C22 H10 119.367 no
C22 C23 H11 119.390 no
C24 C23 H11 119.383 no
C19 C24 H12 120.523 no
C23 C24 H12 120.529 no

loop_
_geom_bond_atom_site_label_1
_geom_bond_atom_site_label_2
_geom_bond_distance
_geom_bond_publ_flag
Cl1 C2 1.7344(16) yes
Cl2 C3 1.7354(15) yes
F1 C18 1.3439(18) yes
F2 C18 1.3431(17) yes
F3 C18 1.3339(17) yes
N1 C6 1.3762(18) yes
N1 C7 1.3299(18) yes
N2 C5 1.4072(18) yes
N2 C7 1.4181(18) yes
N2 C17 1.3915(19) yes
N3 C15 1.3686(19) yes
N3 C20 1.3887(19) yes
C1 C2 1.383(2) yes
C1 C6 1.399(2) yes
C2 C3 1.409(2) yes
C3 C4 1.385(2) yes
C4 C5 1.395(2) yes
C5 C6 1.411(2) yes
C7 C8 1.414(2) yes
C8 C9 1.492(2) yes
C8 C15 1.3767(19) yes
C9 C10 1.394(2) yes
C9 C14 1.399(2) yes
C10 C11 1.393(2) yes
C11 C12 1.386(3) yes
C12 C13 1.392(2) yes
C13 C14 1.389(2) yes
C15 C16 1.456(2) yes
C16 C17 1.369(2) yes
C16 C19 1.464(2) yes
C17 C18 1.505(2) yes
C19 C20 1.414(2) yes
C19 C24 1.405(2) yes
C20 C21 1.391(2) yes
C21 C22 1.388(2) yes
C22 C23 1.401(3) yes
C23 C24 1.382(3) yes
N3 H8 0.85(2) no
C1 H1 0.950 no
C4 H2 0.950 no
C10 H3 0.950 no
C11 H4 0.950 no
C12 H5 0.950 no
C13 H6 0.950 no
C14 H7 0.950 no
C21 H9 0.950 no
C22 H10 0.950 no
C23 H11 0.950 no
C24 H12 0.950 no

loop_
_geom_contact_atom_site_label_1
_geom_contact_atom_site_label_2
_geom_contact_distance
_geom_contact_publ_flag
_geom_contact_site_symmetry_2
Cl1 Cl2 3.1676(7) no .
F1 N2 2.7575(15) no .
F1 C4 2.8097(17) no .
F1 C5 2.9048(17) no .
F1 C16 3.5205(18) no .
F2 N2 3.1189(16) no .
F2 C4 3.0817(18) no .
F2 C5 3.3695(18) no .
F2 C16 3.3625(18) no .
F3 N2 3.5879(16) no .
F3 C16 2.7793(17) no .
F3 C19 2.9121(18) no .
F3 C24 2.7951(19) no .
N1 C9 3.0001(18) no .
N1 C10 3.5079(19) no .
N1 C17 3.5907(19) no .
N2 C1 3.5688(19) no .
N2 C15 2.7430(18) no .
N3 C9 3.0251(19) no .
N3 C14 3.499(2) no .
N3 C17 3.5644(19) no .
C1 C4 2.850(2) no .
C1 C7 3.516(2) no .
C2 C5 2.763(2) no .
C3 C6 2.767(2) no .
C4 C17 3.312(2) no .
C4 C18 3.203(2) no .
C5 C8 3.593(2) no .
C5 C18 3.072(2) no .
C6 C8 3.535(2) no .
C7 C10 3.289(2) no .
C7 C14 3.495(2) no .
C7 C16 2.811(2) no .
C8 C17 2.862(2) no .
C8 C20 3.592(2) no .
C9 C12 2.794(2) no .
C10 C13 2.778(2) no .
C10 C15 3.464(2) no .
C11 C14 2.782(2) no .
C14 C15 3.282(2) no .
C15 C21 3.598(2) no .
C17 C24 3.444(2) no .
C18 C19 3.260(2) no .
C18 C24 3.524(3) no .
C19 C22 2.788(3) no .
C20 C23 2.752(2) no .
C21 C24 2.838(2) no .
Cl1 F2 3.3884(12) no 3_656
Cl2 N2 3.4533(13) no 3_656
F1 F2 2.8224(14) no 3_756
F1 C1 3.5992(17) no 1_655
F1 C12 3.3072(19) no 2_646
F1 C13 3.2470(18) no 2_646
F2 Cl1 3.3884(12) no 3_656
F2 F1 2.8224(14) no 3_756
F2 F2 2.7819(14) no 3_756
F2 F3 3.1810(14) no 3_756
F2 C1 3.2345(17) no 3_656
F2 C2 3.0481(18) no 3_656
F2 C3 3.5289(19) no 3_656
F2 C18 3.1495(18) no 3_756
F3 F2 3.1810(14) no 3_756
F3 N1 3.5677(15) no 1_655
N1 F3 3.5677(15) no 1_455
N1 N3 2.8852(17) no 2_646
N1 C14 3.5200(19) no 2_646
N2 Cl2 3.4533(13) no 3_656
N2 C13 3.391(2) no 2_646
N3 N1 2.8852(17) no 2_656
N3 C10 3.295(2) no 2_656
C1 F1 3.5992(17) no 1_455
C1 F2 3.2345(17) no 3_656
C1 C11 3.597(2) no 2_646
C2 F2 3.0481(18) no 3_656
C3 F2 3.5289(19) no 3_656
C4 C4 3.407(2) no 3_656
C4 C5 3.568(2) no 3_656
C4 C12 3.472(2) no 2_646
C5 C4 3.568(2) no 3_656
C5 C12 3.346(2) no 2_646
C5 C13 3.349(2) no 2_646
C6 C12 3.579(2) no 2_646
C6 C13 3.531(2) no 2_646
C10 N3 3.295(2) no 2_646
C10 C20 3.453(2) no 2_646
C11 C1 3.597(2) no 2_656
C11 C20 3.359(2) no 2_646
C11 C21 3.500(2) no 2_646
C12 F1 3.3072(19) no 2_656
C12 C4 3.472(2) no 2_656
C12 C5 3.346(2) no 2_656
C12 C6 3.579(2) no 2_656
C12 C21 3.415(2) no 2_646
C12 C22 3.388(3) no 2_646
C13 F1 3.2470(18) no 2_656
C13 N2 3.391(2) no 2_656
C13 C5 3.349(2) no 2_656
C13 C6 3.531(2) no 2_656
C13 C21 3.472(3) no 2_646
C13 C22 3.527(3) no 2_646
C14 N1 3.5200(19) no 2_656
C15 C22 3.521(2) no 2_746
C18 F2 3.1495(18) no 3_756
C20 C10 3.453(2) no 2_656
C20 C11 3.359(2) no 2_656
C21 C11 3.500(2) no 2_656
C21 C12 3.415(2) no 2_656
C21 C13 3.472(3) no 2_656
C22 C12 3.388(3) no 2_656
C22 C13 3.527(3) no 2_656
C22 C15 3.521(2) no 2_756
Cl1 H1 2.7985 no .
Cl2 H2 2.7781 no .
F1 H2 2.3800 no .
F2 H2 2.3368 no .
F2 H12 3.2713 no .
F3 H12 2.2556 no .
N1 H1 2.7431 no .
N1 H3 3.4673 no .
N2 H2 2.8678 no .
N3 H7 3.4609 no .
N3 H9 2.7429 no .
C2 H2 3.3015 no .
C3 H1 3.2929 no .
C5 H1 3.3018 no .
C6 H2 3.3099 no .
C7 H3 3.2300 no .
C7 H7 3.5769 no .
C8 H3 2.6575 no .
C8 H7 2.6729 no .
C8 H8 2.76(2) no .
C9 H4 3.2748 no .
C9 H6 3.2735 no .
C9 H8 2.88(2) no .
C10 H5 3.2664 no .
C10 H7 3.2679 no .
C11 H6 3.2605 no .
C12 H3 3.2635 no .
C12 H7 3.2680 no .
C13 H4 3.2618 no .
C14 H3 3.2679 no .
C14 H5 3.2688 no .
C14 H8 3.12(2) no .
C15 H3 3.5473 no .
C15 H7 3.2413 no .
C16 H8 3.12(3) no .
C16 H12 2.9340 no .
C17 H2 3.1980 no .
C17 H12 3.3515 no .
C18 H2 2.7027 no .
C18 H12 3.0555 no .
C19 H8 3.10(2) no .
C19 H9 3.3186 no .
C19 H11 3.2592 no .
C20 H10 3.2351 no .
C20 H12 3.2888 no .
C21 H8 2.72(2) no .
C21 H11 3.2787 no .
C22 H12 3.2830 no .
C23 H9 3.2930 no .
C24 H10 3.2728 no .
H3 H4 2.3397 no .
H4 H5 2.3362 no .
H5 H6 2.3413 no .
H6 H7 2.3359 no .
H7 H8 3.1428 no .
H8 H9 2.6804 no .
H9 H10 2.3485 no .
H10 H11 2.3333 no .
H11 H12 2.3306 no .
Cl1 H4 3.0210 no 4_544
Cl1 H11 3.0858 no 1_445
Cl1 H12 3.4099 no 3_656
Cl2 H3 3.5813 no 4_544
Cl2 H4 3.0110 no 4_544
Cl2 H11 3.2332 no 3_756
Cl2 H12 3.1235 no 3_756
F1 H1 3.1064 no 1_655
F1 H5 2.7934 no 2_646
F1 H6 2.6721 no 2_646
F2 H1 3.4409 no 3_656
F2 H2 3.5433 no 3_756
F3 H2 3.0845 no 3_756
F3 H9 3.1713 no 2_746
N1 H8 2.05(3) no 2_646
N1 H9 3.1311 no 2_646
N2 H6 3.1311 no 2_646
N3 H1 3.4507 no 2_656
N3 H3 3.1717 no 2_656
N3 H10 2.7381 no 2_746
C1 H8 3.27(2) no 2_646
C1 H11 3.4366 no 1_445
C2 H4 3.5043 no 2_646
C3 H5 3.4901 no 2_646
C4 H2 3.5056 no 3_656
C4 H5 3.1852 no 2_646
C5 H2 3.4683 no 3_656
C5 H5 3.3893 no 2_646
C5 H6 3.3999 no 2_646
C6 H8 2.87(2) no 2_646
C7 H6 3.5619 no 2_646
C7 H7 3.5940 no 2_646
C7 H8 3.04(3) no 2_646
C8 H10 3.0327 no 2_746
C9 H8 3.40(3) no 2_646
C9 H9 3.3886 no 2_646
C9 H10 3.4971 no 2_746
C10 H7 3.5293 no 2_646
C10 H8 3.12(2) no 2_646
C10 H10 3.3687 no 2_746
C10 H11 3.1410 no 2_746
C13 H9 3.3927 no 2_646
C13 H10 3.4806 no 2_646
C14 H3 3.4155 no 2_656
C14 H9 3.2382 no 2_646
C15 H3 3.5126 no 2_656
C15 H10 2.6671 no 2_746
C16 H9 3.3773 no 2_746
C16 H10 3.1723 no 2_746
C17 H6 3.3594 no 2_646
C17 H9 3.5485 no 2_746
C18 H6 3.4760 no 2_646
C19 H4 3.5244 no 2_656
C19 H7 3.5751 no 1_655
C19 H9 3.5930 no 2_746
C19 H10 3.5788 no 2_746
C20 H4 3.5197 no 2_656
C20 H6 3.2087 no 1_655
C20 H10 3.3182 no 2_746
C21 H6 2.9069 no 1_655
C21 H7 3.4853 no 1_655
C22 H1 3.5821 no 1_665
C22 H3 3.1512 no 2_756
C22 H5 3.4483 no 2_656
C22 H6 3.4002 no 1_655
C22 H7 3.1064 no 1_655
C23 H1 3.4920 no 1_665
C23 H3 2.9371 no 2_756
C23 H5 3.5042 no 2_656
C23 H7 2.9980 no 1_655
C24 H7 3.2522 no 1_655
H1 F1 3.1064 no 1_455
H1 F2 3.4409 no 3_656
H1 N3 3.4507 no 2_646
H1 C22 3.5821 no 1_445
H1 C23 3.4920 no 1_445
H1 H5 3.5006 no 2_546
H1 H8 2.9731 no 2_646
H1 H10 3.1025 no 1_445
H1 H11 2.9122 no 1_445
H2 F2 3.5433 no 3_756
H2 F3 3.0845 no 3_756
H2 C4 3.5056 no 3_656
H2 C5 3.4683 no 3_656
H2 H5 3.3714 no 2_646
H3 Cl2 3.5813 no 4_545
H3 N3 3.1717 no 2_646
H3 C14 3.4155 no 2_646
H3 C15 3.5126 no 2_646
H3 C22 3.1512 no 2_746
H3 C23 2.9371 no 2_746
H3 H7 2.6423 no 2_646
H3 H8 2.9702 no 2_646
H3 H10 2.8963 no 2_746
H3 H11 2.5143 no 2_746
H4 Cl1 3.0210 no 4_545
H4 Cl2 3.0110 no 4_545
H4 C2 3.5043 no 2_656
H4 C19 3.5244 no 2_646
H4 C20 3.5197 no 2_646
H4 H11 3.4882 no 2_746
H5 F1 2.7934 no 2_656
H5 C3 3.4901 no 2_656
H5 C4 3.1852 no 2_656
H5 C5 3.3893 no 2_656
H5 C22 3.4483 no 2_646
H5 C23 3.5042 no 2_646
H5 H1 3.5006 no 2_556
H5 H2 3.3714 no 2_656
H6 F1 2.6721 no 2_656
H6 N2 3.1311 no 2_656
H6 C5 3.3999 no 2_656
H6 C7 3.5619 no 2_656
H6 C17 3.3594 no 2_656
H6 C18 3.4760 no 2_656
H6 C20 3.2087 no 1_455
H6 C21 2.9069 no 1_455
H6 C22 3.4002 no 1_455
H6 H9 2.9379 no 1_455
H6 H10 3.3863 no 2_646
H7 C7 3.5940 no 2_656
H7 C10 3.5293 no 2_656
H7 C19 3.5751 no 1_455
H7 C21 3.4853 no 1_455
H7 C22 3.1064 no 1_455
H7 C23 2.9980 no 1_455
H7 C24 3.2522 no 1_455
H7 H3 2.6423 no 2_656
H7 H9 3.5584 no 2_646
H7 H10 3.4596 no 1_455
H7 H11 3.3187 no 1_455
H8 N1 2.05(3) no 2_656
H8 C1 3.27(2) no 2_656
H8 C6 2.87(2) no 2_656
H8 C7 3.04(3) no 2_656
H8 C9 3.40(3) no 2_656
H8 C10 3.12(2) no 2_656
H8 H1 2.9731 no 2_656
H8 H3 2.9702 no 2_656
H8 H10 3.0790 no 2_746
H9 F3 3.1713 no 2_756
H9 N1 3.1311 no 2_656
H9 C9 3.3886 no 2_656
H9 C13 3.3927 no 2_656
H9 C14 3.2382 no 2_656
H9 C16 3.3773 no 2_756
H9 C17 3.5485 no 2_756
H9 C19 3.5930 no 2_756
H9 H6 2.9379 no 1_655
H9 H7 3.5584 no 2_656
H10 N3 2.7381 no 2_756
H10 C8 3.0327 no 2_756
H10 C9 3.4971 no 2_756
H10 C10 3.3687 no 2_756
H10 C13 3.4806 no 2_656
H10 C15 2.6671 no 2_756
H10 C16 3.1723 no 2_756
H10 C19 3.5788 no 2_756
H10 C20 3.3182 no 2_756
H10 H1 3.1025 no 1_665
H10 H3 2.8963 no 2_756
H10 H6 3.3863 no 2_656
H10 H7 3.4596 no 1_655
H10 H8 3.0790 no 2_756
H11 Cl1 3.0858 no 1_665
H11 Cl2 3.2332 no 3_756
H11 C1 3.4366 no 1_665
H11 C10 3.1410 no 2_756
H11 H1 2.9122 no 1_665
H11 H3 2.5143 no 2_756
H11 H4 3.4882 no 2_756
H11 H7 3.3187 no 1_655
H12 Cl1 3.4099 no 3_656
H12 Cl2 3.1235 no 3_756

loop_
_geom_hbond_atom_site_label_D
_geom_hbond_atom_site_label_H
_geom_hbond_atom_site_label_A
_geom_hbond_site_symmetry_A
_geom_hbond_distance_DA
_geom_hbond_distance_DH
_geom_hbond_distance_HA
_geom_hbond_angle_DHA
_geom_hbond_publ_flag
N3 H8 N1 2_656 2.8852(17) 0.85(2) 2.05(2) 167(2) no

loop_
_geom_torsion_atom_site_label_1
_geom_torsion_atom_site_label_2
_geom_torsion_atom_site_label_3
_geom_torsion_atom_site_label_4
_geom_torsion
_geom_torsion_publ_flag
C6 N1 C7 N2 -2.01(14) no
C6 N1 C7 C8 176.34(12) no
C7 N1 C6 C1 -178.53(12) no
C7 N1 C6 C5 0.39(15) no
C5 N2 C7 N1 2.86(14) no
C5 N2 C7 C8 -175.63(11) no
C7 N2 C5 C4 174.45(13) no
C7 N2 C5 C6 -2.38(13) no
C5 N2 C17 C16 169.23(12) no
C5 N2 C17 C18 -17.5(2) no
C17 N2 C5 C4 -5.5(3) no
C17 N2 C5 C6 177.65(13) no
C7 N2 C17 C16 -10.73(18) no
C7 N2 C17 C18 162.51(11) no
C17 N2 C7 N1 -177.16(11) no
C17 N2 C7 C8 4.35(18) no
C15 N3 C20 C19 -2.73(15) no
C15 N3 C20 C21 174.88(12) no
C20 N3 C15 C8 179.44(12) no
C20 N3 C15 C16 4.34(15) no
C2 C1 C6 N1 178.04(12) no
C2 C1 C6 C5 -0.8(2) no
C6 C1 C2 Cl1 -179.30(11) no
C6 C1 C2 C3 -1.0(2) no
Cl1 C2 C3 Cl2 -0.45(18) no
Cl1 C2 C3 C4 178.93(9) no
C1 C2 C3 Cl2 -178.72(12) no
C1 C2 C3 C4 0.7(2) no
Cl2 C3 C4 C5 -179.12(9) no
C2 C3 C4 C5 1.5(2) no
C3 C4 C5 N2 -179.69(13) no
C3 C4 C5 C6 -3.3(2) no
N2 C5 C6 N1 1.33(15) no
N2 C5 C6 C1 -179.67(11) no
C4 C5 C6 N1 -175.98(12) no
C4 C5 C6 C1 3.0(2) no
N1 C7 C8 C9 4.9(2) no
N1 C7 C8 C15 -174.92(12) no
N2 C7 C8 C9 -176.85(11) no
N2 C7 C8 C15 3.33(18) no
C7 C8 C9 C10 77.46(16) no
C7 C8 C9 C14 -103.83(15) no
C7 C8 C15 N3 -179.21(12) no
C7 C8 C15 C16 -4.76(19) no
C9 C8 C15 N3 1.0(3) no
C9 C8 C15 C16 175.42(11) no
C15 C8 C9 C10 -102.73(15) no
C15 C8 C9 C14 75.99(17) no
C8 C9 C10 C11 178.20(11) no
C8 C9 C14 C13 -178.35(11) no
C10 C9 C14 C13 0.4(2) no
C14 C9 C10 C11 -0.5(2) no
C9 C10 C11 C12 0.2(2) no
C10 C11 C12 C13 0.3(2) no
C11 C12 C13 C14 -0.5(2) no
C12 C13 C14 C9 0.1(2) no
N3 C15 C16 C17 173.93(11) no
N3 C15 C16 C19 -4.25(14) no
C8 C15 C16 C17 -1.5(2) no
C8 C15 C16 C19 -179.65(12) no
C15 C16 C17 N2 9.10(19) no
C15 C16 C17 C18 -163.71(11) no
C15 C16 C19 C20 2.54(14) no
C15 C16 C19 C24 -169.22(14) no
C17 C16 C19 C20 -175.18(15) no
C17 C16 C19 C24 13.1(3) no
C19 C16 C17 N2 -173.39(14) no
C19 C16 C17 C18 13.8(3) no
N2 C17 C18 F1 -38.79(16) no
N2 C17 C18 F2 81.74(15) no
N2 C17 C18 F3 -157.14(11) no
C16 C17 C18 F1 134.13(13) no
C16 C17 C18 F2 -105.35(15) no
C16 C17 C18 F3 15.78(19) no
C16 C19 C20 N3 -0.01(15) no
C16 C19 C20 C21 -177.76(11) no
C16 C19 C24 C23 173.75(14) no
C20 C19 C24 C23 2.8(2) no
C24 C19 C20 N3 173.38(12) no
C24 C19 C20 C21 -4.4(2) no
N3 C20 C21 C22 -174.55(12) no
C19 C20 C21 C22 2.8(2) no
C20 C21 C22 C23 0.3(2) no
C21 C22 C23 C24 -1.7(3) no
C22 C23 C24 C19 0.1(3) no
